data_7156902
loop_
_publ_author_name
'Cs\'ok\'as, D\'aniel'
'Ho, Annabel Xuan Ying'
'Ramabhadran, Raghunath O.'
'Bates, Roderick W.'

_publ_section_title
;
 How an early or late transition state impacts the stereoselectivity of
 tetrahydropyran formation by intramolecular oxa-Michael addition.
;
_journal_issue 25
_journal_name_full 'Organic &amp; biomolecular chemistry'
_journal_page_first 6293
_journal_page_last 6304
_journal_paper_doi 10.1039/c9ob00750d
_journal_volume 17
_journal_year 2019
_chemical_absolute_configuration ad
_chemical_formula_sum 'C19 H19 Br O2'
_chemical_formula_weight 359.25
_space_group_crystal_system monoclinic
_space_group_IT_number 4
_space_group_name_Hall 'P 2yb'
_space_group_name_H-M_alt 'P 1 21 1'
_symmetry_space_group_name_Hall 'P 2yb'
_symmetry_space_group_name_H-M 'P 1 21 1'
_atom_sites_solution_hydrogens geom
_audit_update_record
;
2019-02-07 deposited with the CCDC.    2019-06-07 downloaded from the CCDC.
;
_cell_angle_alpha 90
_cell_angle_beta 97.704(3)
_cell_angle_gamma 90
_cell_formula_units_Z 6
_cell_length_a 9.6819(10)
_cell_length_b 9.8937(10)
_cell_length_c 25.250(3)
_cell_measurement_reflns_used 5501
_cell_measurement_temperature 100.(2)
_cell_measurement_theta_max 25.1479
_cell_measurement_theta_min 2.3732
_cell_volume 2396.9(4)
_computing_cell_refinement 'SAINT V8.37A (Bruker AXS Inc., 2015)'
_computing_data_collection 'APEX3 (Bruker AXS Inc., 2016)'
_computing_data_reduction 'SAINT V8.37A (Bruker AXS Inc., 2015)'
_computing_molecular_graphics 'XP (Bruker AXS Inc., 2016)'
_computing_publication_material 'APEX3 (Bruker AXS Inc., 2016)'
_computing_structure_refinement 'SHELXL-2014/7 (Sheldrick, 2014)'
_computing_structure_solution 'XT, VERSION 2014/5'
_diffrn_ambient_temperature 100.(2)
_diffrn_detector_area_resol_mean 7.4074
_diffrn_measured_fraction_theta_full 0.997
_diffrn_measured_fraction_theta_max 0.997
_diffrn_measurement_device_type 'Photon II CPADs detector'
_diffrn_measurement_method 'phi and omega scans'
_diffrn_radiation_monochromator 'Multilayer Mirror'
_diffrn_radiation_type MoK\a
_diffrn_radiation_wavelength 0.71073
_diffrn_reflns_av_R_equivalents 0.1292
_diffrn_reflns_av_unetI/netI 0.1390
_diffrn_reflns_limit_h_max 12
_diffrn_reflns_limit_h_min -12
_diffrn_reflns_limit_k_max 12
_diffrn_reflns_limit_k_min -12
_diffrn_reflns_limit_l_max 31
_diffrn_reflns_limit_l_min -32
_diffrn_reflns_number 32466
_diffrn_reflns_theta_full 27.14
_diffrn_reflns_theta_max 27.14
_diffrn_reflns_theta_min 2.37
_diffrn_source 'Incoatec microfocus source'
_diffrn_source_type 'Bruker D8 Quest'
_exptl_absorpt_coefficient_mu 2.577
_exptl_absorpt_correction_T_max 0.90
_exptl_absorpt_correction_T_min 0.65
_exptl_absorpt_correction_type multi-scan
_exptl_absorpt_process_details
;
SADABS-2016/2 - Bruker AXS area detector scaling and absorption correction
;
_exptl_crystal_colour colourless
_exptl_crystal_density_diffrn 1.493
_exptl_crystal_density_method 'not measured'
_exptl_crystal_description plate
_exptl_crystal_F_000 1104
_exptl_crystal_size_max 0.240
_exptl_crystal_size_mid 0.220
_exptl_crystal_size_min 0.040
_refine_diff_density_max 0.546
_refine_diff_density_min -1.380
_refine_ls_abs_structure_details
;

Flack x determined using 2320 quotients [(I+)-(I-)]/[(I+)+(I-)]
(Parsons, Flack and Wagner, Acta Cryst. B69 (2013) 249-259).
;
_refine_ls_abs_structure_Flack 0.093(11)
_refine_ls_extinction_method none
_refine_ls_goodness_of_fit_ref 1.021
_refine_ls_hydrogen_treatment constr
_refine_ls_matrix_type full
_refine_ls_number_parameters 595
_refine_ls_number_reflns 10573
_refine_ls_number_restraints 1
_refine_ls_restrained_S_all 1.020
_refine_ls_R_factor_all 0.1161
_refine_ls_R_factor_gt 0.0635
_refine_ls_shift/su_max 0.001
_refine_ls_shift/su_mean 0.000
_refine_ls_structure_factor_coef Fsqd
_refine_ls_weighting_details 'w=1/[\s^2^(Fo^2^)+(0.0450P)^2^] where P=(Fo^2^+2Fc^2^)/3'
_refine_ls_weighting_scheme calc
_refine_ls_wR_factor_gt 0.1258
_refine_ls_wR_factor_ref 0.1496
_reflns_number_gt 7111
_reflns_number_total 10573
_reflns_threshold_expression 'I > 2\s(I)'
_cod_data_source_file c9ob00750d5.cif
_cod_data_source_block rb101m
_cod_depositor_comments
;
The following automatic conversions were performed:

'_exptl_absorpt_correction_type' value 'Multi-Scan' changed to
'multi-scan' according to
/home/data/users/saulius/crontab/automatic-downloads/rss-feeds/RSC/lib/dictionaries/cif_core.dic
dictionary named 'cif_core.dic' version 2.4.2 from 2011-04-26.

Automatic conversion script
Id: cif_fix_values 4973 2017-02-22 13:04:09Z antanas 

 Adding full bibliography for 7156900--7156902.cif.
;
_cod_database_code 7156902

loop_
_space_group_symop_operation_xyz
'x, y, z'
'-x, y+1/2, -z'

loop_
_atom_site_type_symbol
_atom_site_label
_atom_site_fract_x
_atom_site_fract_y
_atom_site_fract_z
_atom_site_U_iso_or_equiv
_atom_site_adp_type
_atom_site_calc_flag
_atom_site_refinement_flags_adp
_atom_site_refinement_flags_posn
_atom_site_occupancy
Br Br1 -0.17041(11) 0.44990(9) 0.72333(4) 0.0303(3) Uani d . . 1
Br Br2 0.32345(11) 0.73546(9) 0.73939(4) 0.0321(3) Uani d . . 1
Br Br3 0.97799(12) 0.20154(12) 1.17770(5) 0.0430(3) Uani d . . 1
C C1 0.1972(12) 0.5676(11) 0.2358(5) 0.034(3) Uani d . . 1
H H1 0.1451 0.6332 0.2521 0.041 Uiso calc U R 1
C C2 0.2508(12) 0.6002(10) 0.1891(5) 0.035(3) Uani d . . 1
H H2 0.2373 0.6883 0.1744 0.042 Uiso calc U R 1
C C3 0.3247(12) 0.5037(11) 0.1636(5) 0.033(3) Uani d . . 1
H H3 0.3603 0.5248 0.1314 0.039 Uiso calc U R 1
C C4 0.3445(12) 0.3778(11) 0.1863(5) 0.035(3) Uani d . . 1
H H4 0.3944 0.3109 0.1697 0.042 Uiso calc U R 1
C C5 0.2916(11) 0.3477(10) 0.2338(4) 0.030(2) Uani d . . 1
H H5 0.3066 0.2603 0.249 0.035 Uiso calc U R 1
C C6 0.2185(10) 0.4415(11) 0.2589(4) 0.027(2) Uani d . . 1
C C7 0.1639(11) 0.4054(10) 0.3108(4) 0.027(2) Uani d . . 1
H H7 0.1578 0.3046 0.3122 0.032 Uiso calc U R 1
C C8 0.2673(10) 0.4507(10) 0.3598(4) 0.026(2) Uani d . . 1
H H8A 0.3575 0.4037 0.3596 0.031 Uiso calc U R 1
H H8B 0.284 0.5491 0.3578 0.031 Uiso calc U R 1
C C9 0.2092(10) 0.4183(11) 0.4115(4) 0.027(2) Uani d . . 1
H H9A 0.2064 0.3191 0.4164 0.033 Uiso calc U R 1
H H9B 0.2711 0.457 0.4422 0.033 Uiso calc U R 1
C C10 0.0647(10) 0.4755(10) 0.4103(4) 0.024(2) Uani d . . 1
H H10 0.0697 0.5759 0.4062 0.029 Uiso calc U R 1
C C11 0.0202(9) 0.4601(11) 0.3157(4) 0.027(2) Uani d . . 1
H H11A 0.0219 0.5599 0.3132 0.032 Uiso calc U R 1
H H11B -0.0467 0.4258 0.2857 0.032 Uiso calc U R 1
C C12 -0.0051(10) 0.4442(10) 0.4599(4) 0.025(2) Uani d . . 1
H H12A -0.1062 0.4632 0.4519 0.03 Uiso calc U R 1
H H12B 0.0061 0.3468 0.4684 0.03 Uiso calc U R 1
C C13 0.0546(10) 0.5253(9) 0.5078(4) 0.024(2) Uani d . . 1
C C14 -0.0018(10) 0.5011(9) 0.5598(4) 0.022(2) Uani d . . 1
C C15 -0.0972(10) 0.4019(9) 0.5665(4) 0.025(2) Uani d . . 1
H H15 -0.129 0.344 0.5374 0.03 Uiso calc U R 1
C C16 -0.1482(10) 0.3842(9) 0.6150(4) 0.025(2) Uani d . . 1
H H16 -0.215 0.3159 0.619 0.03 Uiso calc U R 1
C C17 -0.0996(10) 0.4681(9) 0.6571(4) 0.026(2) Uani d . . 1
C C18 -0.0004(11) 0.5668(10) 0.6529(5) 0.030(3) Uani d . . 1
H H18 0.0338 0.622 0.6826 0.036 Uiso calc U R 1
C C19 0.0478(10) 0.5824(9) 0.6036(4) 0.024(2) Uani d . . 1
H H19 0.1157 0.6496 0.5997 0.028 Uiso calc U R 1
C C20 0.6662(12) 0.6205(10) 0.2483(4) 0.033(3) Uani d . . 1
H H20 0.6064 0.5586 0.2628 0.04 Uiso calc U R 1
C C21 0.7158(12) 0.5918(11) 0.2004(5) 0.036(3) Uani d . . 1
H H21 0.6892 0.5094 0.1826 0.044 Uiso calc U R 1
C C22 0.8022(11) 0.6789(12) 0.1781(4) 0.035(3) Uani d . . 1
H H22 0.8349 0.6581 0.1452 0.042 Uiso calc U R 1
C C23 0.8402(11) 0.7975(11) 0.2048(5) 0.033(3) Uani d . . 1
H H23 0.9001 0.8589 0.1901 0.04 Uiso calc U R 1
C C24 0.7928(11) 0.8293(11) 0.2529(4) 0.029(2) Uani d . . 1
H H24 0.8208 0.9117 0.2705 0.035 Uiso calc U R 1
C C25 0.7052(10) 0.7421(10) 0.2753(4) 0.025(2) Uani d . . 1
C C26 0.6554(10) 0.7750(9) 0.3282(4) 0.025(2) Uani d . . 1
H H26 0.6536 0.8757 0.3314 0.03 Uiso calc U R 1
C C27 0.7559(10) 0.7217(11) 0.3758(4) 0.028(2) Uani d . . 1
H H27A 0.7683 0.623 0.3722 0.033 Uiso calc U R 1
H H27B 0.8481 0.7656 0.3765 0.033 Uiso calc U R 1
C C28 0.6967(11) 0.7522(11) 0.4275(4) 0.030(2) Uani d . . 1
H H28A 0.7564 0.7095 0.4578 0.036 Uiso calc U R 1
H H28B 0.698 0.8511 0.4335 0.036 Uiso calc U R 1
C C29 0.5495(9) 0.7008(10) 0.4256(4) 0.022(2) Uani d . . 1
H H29 0.5495 0.6005 0.4206 0.026 Uiso calc U R 1
C C30 0.5092(10) 0.7248(11) 0.3317(4) 0.028(2) Uani d . . 1
H H30A 0.4444 0.7638 0.3019 0.034 Uiso calc U R 1
H H30B 0.5068 0.6253 0.3278 0.034 Uiso calc U R 1
C C31 0.4812(10) 0.7335(11) 0.4746(4) 0.027(2) Uani d . . 1
H H31A 0.4946 0.8308 0.4831 0.032 Uiso calc U R 1
H H31B 0.3798 0.7168 0.4666 0.032 Uiso calc U R 1
C C32 0.5386(10) 0.6517(9) 0.5228(4) 0.025(2) Uani d . . 1
C C33 0.4877(10) 0.6814(10) 0.5750(4) 0.024(2) Uani d . . 1
C C34 0.5382(11) 0.6004(10) 0.6192(4) 0.026(2) Uani d . . 1
H H34 0.6056 0.5325 0.6155 0.031 Uiso calc U R 1
C C35 0.4916(11) 0.6181(10) 0.6676(5) 0.031(2) Uani d . . 1
H H35 0.5259 0.5626 0.6972 0.037 Uiso calc U R 1
C C36 0.3945(9) 0.7174(9) 0.6730(4) 0.022(2) Uani d . . 1
C C37 0.3446(10) 0.8036(9) 0.6308(4) 0.025(2) Uani d . . 1
H H37 0.2797 0.8732 0.6355 0.03 Uiso calc U R 1
C C38 0.3933(10) 0.7843(10) 0.5815(4) 0.025(2) Uani d . . 1
H H38 0.3616 0.8419 0.5522 0.03 Uiso calc U R 1
C C39 -0.2385(11) 0.4713(11) 0.8790(4) 0.032(2) Uani d . . 1
H H39 -0.1626 0.5286 0.874 0.038 Uiso calc U R 1
C C40 -0.3640(12) 0.4793(11) 0.8440(4) 0.037(3) Uani d . . 1
H H40 -0.3712 0.5428 0.8155 0.044 Uiso calc U R 1
C C41 -0.4759(12) 0.3990(10) 0.8494(5) 0.034(3) Uani d . . 1
H H41 -0.5589 0.4049 0.8247 0.041 Uiso calc U R 1
C C42 -0.4652(11) 0.3074(10) 0.8924(4) 0.032(2) Uani d . . 1
H H42 -0.5427 0.2522 0.8974 0.039 Uiso calc U R 1
C C43 -0.3427(10) 0.2967(10) 0.9275(4) 0.031(2) Uani d . . 1
H H43 -0.3374 0.2335 0.956 0.037 Uiso calc U R 1
C C44 -0.2260(11) 0.3776(10) 0.9217(4) 0.028(2) Uani d . . 1
C C45 -0.0891(10) 0.3552(9) 0.9564(4) 0.027(2) Uani d . . 1
H H45 -0.1079 0.3009 0.9881 0.032 Uiso calc U R 1
C C46 -0.0101(10) 0.4823(9) 0.9772(4) 0.033(3) Uani d . . 1
H H46A 0.0073 0.54 0.9468 0.04 Uiso calc U R 1
H H46B -0.0672 0.5346 0.9998 0.04 Uiso calc U R 1
C C47 0.1275(10) 0.4440(11) 1.0098(4) 0.032(2) Uani d . . 1
H H47A 0.1089 0.3963 1.0426 0.038 Uiso calc U R 1
H H47B 0.1803 0.5273 1.0208 0.038 Uiso calc U R 1
C C48 0.2155(10) 0.3539(9) 0.9787(4) 0.026(2) Uani d . . 1
H H48 0.2461 0.4062 0.9485 0.032 Uiso calc U R 1
C C49 0.0062(10) 0.2730(10) 0.9263(4) 0.026(2) Uani d . . 1
H H49A -0.0427 0.1892 0.913 0.031 Uiso calc U R 1
H H49B 0.0265 0.3252 0.8948 0.031 Uiso calc U R 1
C C50 0.3402(10) 0.2948(10) 1.0122(4) 0.027(2) Uani d . . 1
H H50A 0.3762 0.2196 0.992 0.033 Uiso calc U R 1
H H50B 0.3099 0.2558 1.0448 0.033 Uiso calc U R 1
C C51 0.4584(11) 0.3920(10) 1.0288(4) 0.024(2) Uani d . . 1
C C52 0.5881(11) 0.3415(10) 1.0630(4) 0.027(2) Uani d . . 1
C C53 0.5880(10) 0.2161(9) 1.0880(4) 0.028(2) Uani d . . 1
H H53 0.5076 0.1602 1.0824 0.034 Uiso calc U R 1
C C54 0.7053(10) 0.1729(11) 1.1212(4) 0.031(2) Uani d . . 1
H H54 0.7058 0.0872 1.1382 0.037 Uiso calc U R 1
C C55 0.8213(11) 0.2551(11) 1.1295(4) 0.032(2) Uani d . . 1
C C56 0.8245(11) 0.3773(10) 1.1029(5) 0.034(3) Uani d . . 1
H H56 0.9068 0.4308 1.1069 0.04 Uiso calc U R 1
C C57 0.7069(11) 0.4201(11) 1.0704(4) 0.032(3) Uani d . . 1
H H57 0.7075 0.505 1.0528 0.038 Uiso calc U R 1
O O1 -0.0262(7) 0.4219(7) 0.3652(3) 0.0269(16) Uani d . . 1
O O2 0.1410(7) 0.6138(7) 0.5044(3) 0.0303(17) Uani d . . 1
O O3 0.4633(7) 0.7608(7) 0.3814(3) 0.0246(16) Uani d . . 1
O O4 0.6202(8) 0.5597(7) 0.5190(3) 0.0333(18) Uani d . . 1
O O5 0.1353(6) 0.2374(7) 0.9580(3) 0.0263(15) Uani d . . 1
O O6 0.4531(8) 0.5106(7) 1.0135(3) 0.0331(17) Uani d . . 1

loop_
_atom_site_aniso_label
_atom_site_aniso_U_11
_atom_site_aniso_U_22
_atom_site_aniso_U_33
_atom_site_aniso_U_12
_atom_site_aniso_U_13
_atom_site_aniso_U_23
Br1 0.0260(6) 0.0304(6) 0.0357(6) -0.0005(5) 0.0088(4) -0.0011(5)
Br2 0.0294(6) 0.0337(6) 0.0352(6) -0.0020(5) 0.0116(5) -0.0006(5)
Br3 0.0285(6) 0.0557(8) 0.0440(7) 0.0109(5) 0.0015(5) -0.0100(6)
C1 0.032(7) 0.029(6) 0.044(7) 0.003(5) 0.013(6) -0.005(5)
C2 0.041(7) 0.019(5) 0.048(7) -0.002(5) 0.013(6) 0.012(5)
C3 0.034(6) 0.031(6) 0.034(6) -0.001(5) 0.008(5) 0.005(5)
C4 0.038(7) 0.031(6) 0.037(7) 0.009(5) 0.013(6) -0.001(5)
C5 0.022(6) 0.024(5) 0.043(7) 0.008(4) 0.010(5) 0.001(5)
C6 0.021(5) 0.024(5) 0.038(6) -0.005(5) 0.004(4) 0.002(5)
C7 0.029(6) 0.021(5) 0.031(6) -0.007(4) 0.007(5) 0.001(4)
C8 0.019(5) 0.019(5) 0.040(6) -0.006(4) 0.003(4) 0.002(5)
C9 0.020(5) 0.034(6) 0.028(6) 0.001(4) 0.003(4) 0.005(4)
C10 0.022(5) 0.024(5) 0.026(5) 0.001(4) 0.002(4) -0.002(4)
C11 0.018(5) 0.031(5) 0.032(6) -0.003(5) 0.007(4) 0.003(5)
C12 0.026(5) 0.018(4) 0.032(6) -0.006(4) 0.012(4) -0.005(4)
C13 0.017(5) 0.022(5) 0.033(6) 0.006(4) 0.008(4) 0.000(4)
C14 0.018(5) 0.017(5) 0.032(6) 0.002(4) 0.007(4) 0.004(4)
C15 0.020(5) 0.022(5) 0.034(6) 0.001(4) 0.004(4) -0.004(4)
C16 0.016(5) 0.021(5) 0.040(6) 0.000(4) 0.008(4) -0.001(4)
C17 0.017(5) 0.018(5) 0.043(6) 0.001(4) 0.006(4) 0.000(4)
C18 0.020(6) 0.034(6) 0.036(7) -0.004(5) 0.004(5) 0.002(5)
C19 0.018(5) 0.018(5) 0.034(6) -0.001(4) 0.002(4) -0.001(4)
C20 0.038(7) 0.023(5) 0.043(7) -0.004(5) 0.018(5) 0.006(5)
C21 0.036(7) 0.032(6) 0.044(7) -0.004(5) 0.018(6) -0.004(5)
C22 0.028(6) 0.048(7) 0.032(6) -0.007(5) 0.013(5) -0.005(5)
C23 0.025(6) 0.037(6) 0.040(7) -0.013(5) 0.016(5) -0.004(5)
C24 0.024(6) 0.031(6) 0.033(6) -0.001(5) 0.008(5) -0.004(5)
C25 0.021(5) 0.025(5) 0.029(5) 0.001(4) 0.005(4) 0.002(5)
C26 0.024(5) 0.015(5) 0.037(6) 0.001(4) 0.011(5) 0.000(4)
C27 0.020(5) 0.030(6) 0.033(6) 0.000(4) 0.003(4) -0.008(5)
C28 0.030(6) 0.032(6) 0.031(6) -0.004(5) 0.009(5) -0.005(5)
C29 0.022(5) 0.020(5) 0.024(5) 0.002(4) 0.003(4) -0.001(4)
C30 0.023(5) 0.036(6) 0.027(5) 0.007(5) 0.005(4) -0.003(5)
C31 0.024(5) 0.026(5) 0.032(6) 0.002(5) 0.010(4) -0.003(5)
C32 0.020(5) 0.017(5) 0.038(6) 0.000(4) 0.009(5) -0.001(4)
C33 0.025(5) 0.019(5) 0.029(6) -0.002(4) 0.007(4) 0.000(4)
C34 0.023(6) 0.025(5) 0.032(6) 0.007(4) 0.008(5) 0.006(4)
C35 0.029(6) 0.020(5) 0.043(7) -0.005(4) 0.004(5) 0.001(4)
C36 0.009(4) 0.022(5) 0.036(6) -0.004(4) 0.007(4) -0.003(4)
C37 0.019(5) 0.014(5) 0.042(7) 0.003(4) 0.005(5) 0.007(4)
C38 0.015(5) 0.024(5) 0.037(6) -0.003(4) 0.008(4) 0.002(4)
C39 0.025(6) 0.035(6) 0.035(6) 0.001(5) 0.004(4) 0.001(5)
C40 0.039(7) 0.035(6) 0.035(6) 0.020(5) 0.001(5) 0.007(5)
C41 0.027(6) 0.028(5) 0.047(7) 0.011(5) 0.000(5) -0.010(5)
C42 0.020(5) 0.035(6) 0.044(7) 0.000(4) 0.008(5) -0.014(5)
C43 0.022(6) 0.033(5) 0.040(7) -0.002(4) 0.011(5) -0.006(5)
C44 0.024(5) 0.030(5) 0.030(6) 0.006(4) 0.008(5) -0.005(4)
C45 0.019(5) 0.022(5) 0.039(6) -0.002(4) 0.008(5) 0.002(4)
C46 0.024(6) 0.026(5) 0.050(7) 0.000(4) 0.009(5) -0.011(5)
C47 0.023(5) 0.026(5) 0.046(6) 0.001(5) 0.003(4) -0.003(5)
C48 0.018(5) 0.017(5) 0.045(7) -0.003(4) 0.008(5) -0.002(4)
C49 0.020(5) 0.029(5) 0.030(6) 0.003(4) 0.006(4) 0.000(4)
C50 0.018(5) 0.024(5) 0.041(6) 0.004(4) 0.008(5) 0.002(4)
C51 0.019(5) 0.022(5) 0.032(6) 0.004(4) 0.008(4) -0.001(4)
C52 0.027(6) 0.028(5) 0.028(6) 0.003(4) 0.008(5) -0.007(4)
C53 0.021(5) 0.024(5) 0.042(6) -0.001(4) 0.011(4) -0.004(4)
C54 0.024(6) 0.032(6) 0.037(6) 0.002(5) 0.007(5) 0.000(5)
C55 0.031(6) 0.033(6) 0.036(6) 0.015(5) 0.018(5) -0.006(5)
C56 0.022(6) 0.030(6) 0.052(8) -0.006(4) 0.017(5) -0.011(5)
C57 0.027(6) 0.030(6) 0.041(7) 0.002(4) 0.016(5) -0.009(5)
O1 0.014(3) 0.038(4) 0.029(4) -0.005(3) 0.006(3) -0.002(3)
O2 0.026(4) 0.024(4) 0.043(5) -0.012(3) 0.010(3) 0.000(3)
O3 0.016(4) 0.031(4) 0.029(4) 0.006(3) 0.009(3) 0.001(3)
O4 0.037(5) 0.028(4) 0.036(4) 0.010(3) 0.009(4) 0.000(3)
O5 0.017(3) 0.022(3) 0.041(4) 0.003(3) 0.006(3) -0.004(3)
O6 0.033(4) 0.023(4) 0.044(5) 0.007(3) 0.005(4) 0.003(3)

loop_
_atom_type_symbol
_atom_type_description
_atom_type_scat_dispersion_real
_atom_type_scat_dispersion_imag
_atom_type_scat_source
C C 0.0033 0.0016 'International Tables Vol C Tables 4.2.6.8 and 6.1.1.4'
H H 0.0000 0.0000 'International Tables Vol C Tables 4.2.6.8 and 6.1.1.4'
Br Br -0.2901 2.4595 'International Tables Vol C Tables 4.2.6.8 and 6.1.1.4'
O O 0.0106 0.0060 'International Tables Vol C Tables 4.2.6.8 and 6.1.1.4'

loop_
_geom_angle_atom_site_label_1
_geom_angle_atom_site_label_2
_geom_angle_atom_site_label_3
_geom_angle
C6 C1 C2 121.1(10)
C6 C1 H1 119.5
C2 C1 H1 119.5
C1 C2 C3 120.3(9)
C1 C2 H2 119.9
C3 C2 H2 119.9
C4 C3 C2 118.6(10)
C4 C3 H3 120.7
C2 C3 H3 120.7
C3 C4 C5 120.3(10)
C3 C4 H4 119.9
C5 C4 H4 119.9
C6 C5 C4 121.6(10)
C6 C5 H5 119.2
C4 C5 H5 119.2
C5 C6 C1 118.2(10)
C5 C6 C7 120.0(9)
C1 C6 C7 121.8(9)
C11 C7 C6 114.6(8)
C11 C7 C8 109.4(8)
C6 C7 C8 111.0(8)
C11 C7 H7 107.1
C6 C7 H7 107.1
C8 C7 H7 107.1
C9 C8 C7 110.5(8)
C9 C8 H8A 109.5
C7 C8 H8A 109.5
C9 C8 H8B 109.5
C7 C8 H8B 109.5
H8A C8 H8B 108.1
C10 C9 C8 110.6(8)
C10 C9 H9A 109.5
C8 C9 H9A 109.5
C10 C9 H9B 109.5
C8 C9 H9B 109.5
H9A C9 H9B 108.1
O1 C10 C9 110.2(8)
O1 C10 C12 106.3(7)
C9 C10 C12 114.6(8)
O1 C10 H10 108.5
C9 C10 H10 108.5
C12 C10 H10 108.5
O1 C11 C7 112.1(8)
O1 C11 H11A 109.2
C7 C11 H11A 109.2
O1 C11 H11B 109.2
C7 C11 H11B 109.2
H11A C11 H11B 107.9
C13 C12 C10 112.7(8)
C13 C12 H12A 109.0
C10 C12 H12A 109.0
C13 C12 H12B 109.0
C10 C12 H12B 109.0
H12A C12 H12B 107.8
O2 C13 C12 121.3(9)
O2 C13 C14 120.4(9)
C12 C13 C14 118.2(8)
C15 C14 C19 118.5(9)
C15 C14 C13 123.3(9)
C19 C14 C13 118.2(8)
C14 C15 C16 121.5(9)
C14 C15 H15 119.2
C16 C15 H15 119.2
C17 C16 C15 118.5(9)
C17 C16 H16 120.7
C15 C16 H16 120.7
C16 C17 C18 122.2(10)
C16 C17 Br1 119.7(7)
C18 C17 Br1 118.1(8)
C17 C18 C19 117.7(10)
C17 C18 H18 121.1
C19 C18 H18 121.1
C18 C19 C14 121.4(9)
C18 C19 H19 119.3
C14 C19 H19 119.3
C21 C20 C25 119.6(9)
C21 C20 H20 120.2
C25 C20 H20 120.2
C22 C21 C20 121.9(10)
C22 C21 H21 119.0
C20 C21 H21 119.0
C21 C22 C23 118.1(10)
C21 C22 H22 121.0
C23 C22 H22 121.0
C22 C23 C24 121.5(10)
C22 C23 H23 119.2
C24 C23 H23 119.2
C25 C24 C23 120.5(10)
C25 C24 H24 119.7
C23 C24 H24 119.7
C24 C25 C20 118.4(9)
C24 C25 C26 120.8(9)
C20 C25 C26 120.9(9)
C30 C26 C25 113.1(8)
C30 C26 C27 109.9(8)
C25 C26 C27 112.0(8)
C30 C26 H26 107.2
C25 C26 H26 107.2
C27 C26 H26 107.2
C28 C27 C26 109.3(8)
C28 C27 H27A 109.8
C26 C27 H27A 109.8
C28 C27 H27B 109.8
C26 C27 H27B 109.8
H27A C27 H27B 108.3
C29 C28 C27 111.6(8)
C29 C28 H28A 109.3
C27 C28 H28A 109.3
C29 C28 H28B 109.3
C27 C28 H28B 109.3
H28A C28 H28B 108.0
O3 C29 C28 109.5(8)
O3 C29 C31 106.0(7)
C28 C29 C31 114.6(8)
O3 C29 H29 108.8
C28 C29 H29 108.8
C31 C29 H29 108.8
O3 C30 C26 111.9(8)
O3 C30 H30A 109.2
C26 C30 H30A 109.2
O3 C30 H30B 109.2
C26 C30 H30B 109.2
H30A C30 H30B 107.9
C32 C31 C29 113.1(8)
C32 C31 H31A 109.0
C29 C31 H31A 109.0
C32 C31 H31B 109.0
C29 C31 H31B 109.0
H31A C31 H31B 107.8
O4 C32 C33 120.7(9)
O4 C32 C31 120.8(9)
C33 C32 C31 118.5(8)
C38 C33 C34 119.1(9)
C38 C33 C32 123.1(9)
C34 C33 C32 117.8(9)
C35 C34 C33 120.9(9)
C35 C34 H34 119.5
C33 C34 H34 119.5
C34 C35 C36 119.4(10)
C34 C35 H35 120.3
C36 C35 H35 120.3
C35 C36 C37 121.9(9)
C35 C36 Br2 119.1(8)
C37 C36 Br2 118.9(7)
C36 C37 C38 118.0(9)
C36 C37 H37 121.0
C38 C37 H37 121.0
C33 C38 C37 120.5(10)
C33 C38 H38 119.7
C37 C38 H38 119.7
C40 C39 C44 119.7(10)
C40 C39 H39 120.2
C44 C39 H39 120.2
C41 C40 C39 122.4(10)
C41 C40 H40 118.8
C39 C40 H40 118.8
C40 C41 C42 118.4(11)
C40 C41 H41 120.8
C42 C41 H41 120.8
C43 C42 C41 120.7(10)
C43 C42 H42 119.7
C41 C42 H42 119.7
C42 C43 C44 121.4(10)
C42 C43 H43 119.3
C44 C43 H43 119.3
C43 C44 C39 117.5(10)
C43 C44 C45 120.9(9)
C39 C44 C45 121.3(9)
C44 C45 C49 109.7(8)
C44 C45 C46 116.1(8)
C49 C45 C46 107.8(8)
C44 C45 H45 107.6
C49 C45 H45 107.6
C46 C45 H45 107.6
C47 C46 C45 110.1(8)
C47 C46 H46A 109.6
C45 C46 H46A 109.6
C47 C46 H46B 109.6
C45 C46 H46B 109.6
H46A C46 H46B 108.2
C46 C47 C48 112.3(8)
C46 C47 H47A 109.2
C48 C47 H47A 109.2
C46 C47 H47B 109.2
C48 C47 H47B 109.2
H47A C47 H47B 107.9
O5 C48 C50 104.2(7)
O5 C48 C47 110.0(7)
C50 C48 C47 113.8(9)
O5 C48 H48 109.5
C50 C48 H48 109.5
C47 C48 H48 109.5
O5 C49 C45 113.4(8)
O5 C49 H49A 108.9
C45 C49 H49A 108.9
O5 C49 H49B 108.9
C45 C49 H49B 108.9
H49A C49 H49B 107.7
C48 C50 C51 115.5(8)
C48 C50 H50A 108.4
C51 C50 H50A 108.4
C48 C50 H50B 108.4
C51 C50 H50B 108.4
H50A C50 H50B 107.5
O6 C51 C50 121.4(10)
O6 C51 C52 119.3(9)
C50 C51 C52 119.2(8)
C57 C52 C53 119.5(10)
C57 C52 C51 120.3(10)
C53 C52 C51 120.2(9)
C54 C53 C52 119.9(9)
C54 C53 H53 120.0
C52 C53 H53 120.0
C55 C54 C53 119.6(10)
C55 C54 H54 120.2
C53 C54 H54 120.2
C54 C55 C56 120.8(11)
C54 C55 Br3 119.9(8)
C56 C55 Br3 119.3(9)
C57 C56 C55 119.1(10)
C57 C56 H56 120.4
C55 C56 H56 120.4
C56 C57 C52 120.9(10)
C56 C57 H57 119.5
C52 C57 H57 119.5
C11 O1 C10 111.2(7)
C30 O3 C29 111.3(7)
C49 O5 C48 113.0(7)

loop_
_geom_bond_atom_site_label_1
_geom_bond_atom_site_label_2
_geom_bond_distance
Br1 C17 1.898(10)
Br2 C36 1.903(9)
Br3 C55 1.889(11)
C1 C6 1.381(15)
C1 C2 1.388(15)
C1 H1 0.95
C2 C3 1.399(15)
C2 H2 0.95
C3 C4 1.374(15)
C3 H3 0.95
C4 C5 1.397(15)
C4 H4 0.95
C5 C6 1.372(14)
C5 H5 0.95
C6 C7 1.521(13)
C7 C11 1.513(13)
C7 C8 1.551(14)
C7 H7 1.0
C8 C9 1.523(13)
C8 H8A 0.99
C8 H8B 0.99
C9 C10 1.506(13)
C9 H9A 0.99
C9 H9B 0.99
C10 O1 1.442(11)
C10 C12 1.534(12)
C10 H10 1.0
C11 O1 1.434(10)
C11 H11A 0.99
C11 H11B 0.99
C12 C13 1.501(14)
C12 H12A 0.99
C12 H12B 0.99
C13 O2 1.223(11)
C13 C14 1.507(13)
C14 C15 1.374(13)
C14 C19 1.400(14)
C15 C16 1.390(14)
C15 H15 0.95
C16 C17 1.382(14)
C16 H16 0.95
C17 C18 1.383(14)
C18 C19 1.395(14)
C18 H18 0.95
C19 H19 0.95
C20 C21 1.390(15)
C20 C25 1.408(14)
C20 H20 0.95
C21 C22 1.374(14)
C21 H21 0.95
C22 C23 1.378(15)
C22 H22 0.95
C23 C24 1.390(15)
C23 H23 0.95
C24 C25 1.382(13)
C24 H24 0.95
C25 C26 1.516(13)
C26 C30 1.515(13)
C26 C27 1.535(14)
C26 H26 1.0
C27 C28 1.523(13)
C27 H27A 0.99
C27 H27B 0.99
C28 C29 1.508(13)
C28 H28A 0.99
C28 H28B 0.99
C29 O3 1.431(11)
C29 C31 1.515(12)
C29 H29 1.0
C30 O3 1.430(10)
C30 H30A 0.99
C30 H30B 0.99
C31 C32 1.504(13)
C31 H31A 0.99
C31 H31B 0.99
C32 O4 1.218(11)
C32 C33 1.496(14)
C33 C38 1.392(13)
C33 C34 1.408(14)
C34 C35 1.369(14)
C34 H34 0.95
C35 C36 1.379(13)
C35 H35 0.95
C36 C37 1.400(13)
C37 C38 1.403(14)
C37 H37 0.95
C38 H38 0.95
C39 C40 1.406(15)
C39 C44 1.416(14)
C39 H39 0.95
C40 C41 1.364(15)
C40 H40 0.95
C41 C42 1.408(16)
C41 H41 0.95
C42 C43 1.387(15)
C42 H42 0.95
C43 C44 1.408(14)
C43 H43 0.95
C44 C45 1.503(14)
C45 C49 1.509(12)
C45 C46 1.528(13)
C45 H45 1.0
C46 C47 1.517(14)
C46 H46A 0.99
C46 H46B 0.99
C47 C48 1.522(13)
C47 H47A 0.99
C47 H47B 0.99
C48 O5 1.449(11)
C48 C50 1.497(14)
C48 H48 1.0
C49 O5 1.435(11)
C49 H49A 0.99
C49 H49B 0.99
C50 C51 1.511(14)
C50 H50A 0.99
C50 H50B 0.99
C51 O6 1.234(11)
C51 C52 1.511(15)
C52 C57 1.380(14)
C52 C53 1.392(14)
C53 C54 1.385(14)
C53 H53 0.95
C54 C55 1.380(15)
C54 H54 0.95
C55 C56 1.385(15)
C56 C57 1.378(15)
C56 H56 0.95
C57 H57 0.95
